data_4507330
loop_
_publ_author_name
Nonappa,
'Lahtinen, Manu'
'Kolehmainen, Erkki'
'Haarala, Jorma'
'Shevchenko, Anna'

_publ_section_title
;
 Evidence of Weak Halogen Bonding: New Insights on Itraconazole and its
 Succinic Acid Cocrystal
;
_journal_issue 1
_journal_name_full 'Crystal Growth &amp; Design'
_journal_page_first 346
_journal_paper_doi 10.1021/cg3015282
_journal_volume 13
_journal_year 2013
_chemical_formula_moiety 'C35 H38 Cl2 N8 O4, C2 H3 O2'
_chemical_formula_sum 'C37 H41 Cl2 N8 O6'
_chemical_formula_weight 764.68
_chemical_name_systematic
;
 ? 
;
_space_group_crystal_system monoclinic
_space_group_IT_number 14
_space_group_name_Hall '-P 2ybc'
_space_group_name_H-M_alt 'P 1 21/c 1'
_symmetry_space_group_name_Hall '-P 2ybc'
_symmetry_space_group_name_H-M 'P 1 21/c 1'
_atom_sites_solution_hydrogens geom
_atom_sites_solution_primary direct
_atom_sites_solution_secondary difmap
_cell_angle_alpha 90.00
_cell_angle_beta 104.370(4)
_cell_angle_gamma 90.00
_cell_formula_units_Z 4
_cell_length_a 30.2048(10)
_cell_length_b 5.7706(2)
_cell_length_c 21.9711(10)
_cell_measurement_reflns_used 2482
_cell_measurement_temperature 273(1)
_cell_measurement_theta_max 76.8505
_cell_measurement_theta_min 3.0181
_cell_volume 3709.7(3)
_computing_cell_refinement
;
CrysAlisPro, Agilent Technologies,
Version 1.171.35.21 (release 20-01-2012 CrysAlis171 .NET)
(compiled Jan 23 2012,18:06:46)
;
_computing_data_collection
;
CrysAlisPro, Agilent Technologies,
Version 1.171.35.21 (release 20-01-2012 CrysAlis171 .NET)
(compiled Jan 23 2012,18:06:46)
;
_computing_data_reduction
;
CrysAlisPro, Agilent Technologies,
Version 1.171.35.21 (release 20-01-2012 CrysAlis171 .NET)
(compiled Jan 23 2012,18:06:46)
;
_computing_molecular_graphics
;
O. V. Dolomanov, L. J. Bourhis, R. J. Gildea, J. A. K. Howard and H. Puschmann,
OLEX2: a complete structure solution, refinement and analysis program.
J. Appl. Cryst. (2009). 42, 339-341.
;
_computing_publication_material
;
O. V. Dolomanov, L. J. Bourhis, R. J. Gildea, J. A. K. Howard and H. Puschmann,
OLEX2: a complete structure solution, refinement and analysis program.
J. Appl. Cryst. (2009). 42, 339-341.
;
_computing_structure_refinement
;
XL, G.M. Sheldrick, Acta Cryst.
(2008). A64, 112-122
;
_computing_structure_solution
;
SHELXS, G.M. Sheldrick, Acta Cryst.
(2008). A64, 112-122
;
_diffrn_ambient_temperature 273(1)
_diffrn_detector_area_resol_mean 10.3953
_diffrn_measured_fraction_theta_full 0.994
_diffrn_measured_fraction_theta_max 0.994
_diffrn_measurement_details
;
  1 omega -108.00  -16.00   1.0000    5.0000
omega____ theta____ kappa____ phi______ frames
    -      -38.5000  -45.0000  120.0000 92

  2 omega -112.00  -23.00   1.0000    5.0000
omega____ theta____ kappa____ phi______ frames
    -      -38.5000  -30.0000   30.0000 89

  3 omega   41.00   94.00   1.0000   20.0000
omega____ theta____ kappa____ phi______ frames
    -      111.0000  -45.0000   90.0000 53

  4 omega   41.00   99.00   1.0000   20.0000
omega____ theta____ kappa____ phi______ frames
    -      111.0000  -45.0000  -90.0000 58

  5 omega   90.00  178.00   1.0000   20.0000
omega____ theta____ kappa____ phi______ frames
    -      111.0000   45.0000   30.0000 88

  6 omega   38.00  115.00   1.0000   20.0000
omega____ theta____ kappa____ phi______ frames
    -      111.0000 -111.0000 -150.0000 77

  7 omega   39.00   90.00   1.0000   20.0000
omega____ theta____ kappa____ phi______ frames
    -      111.0000  -30.0000 -150.0000 51

  8 omega   47.00  137.00   1.0000   20.0000
omega____ theta____ kappa____ phi______ frames
    -      111.0000  -61.0000    0.0000 90
;
_diffrn_measurement_device_type 'SuperNova, Dual, Cu at zero, Atlas'
_diffrn_measurement_method '\w scans'
_diffrn_orient_matrix_UB_11 -0.0135544000
_diffrn_orient_matrix_UB_12 0.0641557000
_diffrn_orient_matrix_UB_13 0.0610398000
_diffrn_orient_matrix_UB_21 -0.0507478000
_diffrn_orient_matrix_UB_22 -0.0367488000
_diffrn_orient_matrix_UB_23 -0.0333665000
_diffrn_orient_matrix_UB_31 0.0039459000
_diffrn_orient_matrix_UB_32 -0.2562714000
_diffrn_orient_matrix_UB_33 0.0201005000
_diffrn_radiation_monochromator mirror
_diffrn_radiation_type 'Cu K\a'
_diffrn_radiation_wavelength 1.5418
_diffrn_reflns_av_R_equivalents 0.0499
_diffrn_reflns_av_unetI/netI 0.0562
_diffrn_reflns_limit_h_max 36
_diffrn_reflns_limit_h_min -32
_diffrn_reflns_limit_k_max 4
_diffrn_reflns_limit_k_min -7
_diffrn_reflns_limit_l_max 26
_diffrn_reflns_limit_l_min -26
_diffrn_reflns_number 12843
_diffrn_reflns_theta_full 70.00
_diffrn_reflns_theta_max 70.00
_diffrn_reflns_theta_min 3.02
_diffrn_source 'SuperNova (Cu) X-ray Source'
_diffrn_standards_decay_% 0
_diffrn_standards_interval_count 0
_diffrn_standards_interval_time 0
_diffrn_standards_number 0
_exptl_absorpt_coefficient_mu 2.053
_exptl_absorpt_correction_T_max 0.973
_exptl_absorpt_correction_T_min 0.646
_exptl_absorpt_correction_type analytical
_exptl_absorpt_process_details
;
CrysAlisPro, Agilent Technologies,
Version 1.171.35.21 (release 20-01-2012 CrysAlis171 .NET)
(compiled Jan 23 2012,18:06:46)
Analytical numeric absorption correction using a multifaceted crystal
 model based on expressions derived by R.C. Clark & J.S. Reid.
(Clark, R. C. & Reid, J. S. (1995). Acta Cryst. A51, 887-897)
;
_exptl_crystal_colour colourless
_exptl_crystal_colour_primary colourless
_exptl_crystal_density_diffrn 1.369
_exptl_crystal_density_method 'not measured'
_exptl_crystal_description plate
_exptl_crystal_F_000 1604
_exptl_crystal_size_max 0.3511
_exptl_crystal_size_mid 0.1937
_exptl_crystal_size_min 0.0164
_refine_diff_density_max 0.285
_refine_diff_density_min -0.311
_refine_diff_density_rms 0.048
_refine_ls_extinction_coef 0.00031(8)
_refine_ls_extinction_expression Fc^*^=kFc[1+0.001xFc^2^\l^3^/sin(2\q)]^-1/4^
_refine_ls_extinction_method SHELXL
_refine_ls_goodness_of_fit_ref 1.017
_refine_ls_hydrogen_treatment mixed
_refine_ls_matrix_type full
_refine_ls_number_parameters 537
_refine_ls_number_reflns 6966
_refine_ls_number_restraints 191
_refine_ls_restrained_S_all 1.054
_refine_ls_R_factor_all 0.0964
_refine_ls_R_factor_gt 0.0579
_refine_ls_shift/su_max 0.001
_refine_ls_shift/su_mean 0.000
_refine_ls_structure_factor_coef Fsqd
_refine_ls_weighting_details 'calc w=1/[\s^2^(Fo^2^)+(0.0751P)^2^+0.1445P] where P=(Fo^2^+2Fc^2^)/3'
_refine_ls_weighting_scheme calc
_refine_ls_wR_factor_gt 0.1445
_refine_ls_wR_factor_ref 0.1815
_reflns_number_gt 4218
_reflns_number_total 6966
_reflns_threshold_expression >2sigma(I)
_cod_data_source_file cg3015282_si_002.cif
_cod_data_source_block C2-K273_itraconazole-cocrystal
_cod_database_code 4507330
_reflns_odcompleteness_completeness 99.41
_reflns_odcompleteness_iscentric 1
_reflns_odcompleteness_theta 68.13

loop_
_space_group_symop_id
_space_group_symop_operation_xyz
1 'x, y, z'
2 '-x, y+1/2, -z+1/2'
3 '-x, -y, -z'
4 'x, -y-1/2, z-1/2'

loop_
_atom_site_label
_atom_site_type_symbol
_atom_site_fract_x
_atom_site_fract_y
_atom_site_fract_z
_atom_site_U_iso_or_equiv
_atom_site_adp_type
_atom_site_occupancy
_atom_site_symmetry_multiplicity
_atom_site_calc_flag
_atom_site_refinement_flags
_atom_site_disorder_assembly
_atom_site_disorder_group
C1 C -0.38422(12) 0.9621(10) 0.0266(2) 0.0884(13) Uani 1 1 d . . .
C2 C -0.42763(14) 0.8952(13) 0.0321(3) 0.119(2) Uani 1 1 d . . .
H2 H -0.4536 0.9642 0.0070 0.143 Uiso 1 1 calc R . .
C3 C -0.43157(15) 0.7281(14) 0.0744(3) 0.121(2) Uani 1 1 d . . .
C4 C -0.39395(15) 0.6251(11) 0.1119(3) 0.1097(17) Uani 1 1 d . . .
H4 H -0.3969 0.5147 0.1414 0.132 Uiso 1 1 calc R . .
C5 C -0.35132(13) 0.6880(8) 0.1049(2) 0.0853(12) Uani 1 1 d . . .
H5 H -0.3257 0.6157 0.1299 0.102 Uiso 1 1 calc R . .
C6 C -0.34525(11) 0.8538(7) 0.06248(18) 0.0706(10) Uani 1 1 d . . .
C7 C -0.29698(10) 0.9028(7) 0.05455(17) 0.0632(8) Uani 1 1 d . . .
C8 C -0.29307(11) 0.7997(9) -0.00789(19) 0.0799(11) Uani 1 1 d . . .
H8A H -0.3040 0.6410 -0.0107 0.096 Uiso 1 1 calc R . .
H8B H -0.3127 0.8863 -0.0419 0.096 Uiso 1 1 calc R . .
C12 C -0.18656(15) 0.9148(10) -0.0346(2) 0.0910(13) Uani 1 1 d . . .
H12 H -0.1650 1.0065 -0.0470 0.109 Uiso 1 1 calc R . .
C10 C -0.21602(13) 0.6337(8) -0.0014(2) 0.0799(11) Uani 1 1 d . . .
H10 H -0.2212 0.4897 0.0145 0.096 Uiso 1 1 calc R . .
C16 C -0.26857(12) 1.1865(6) 0.12384(17) 0.0658(9) Uani 1 1 d . . .
H16A H -0.2928 1.2010 0.1454 0.079 Uiso 1 1 calc R . .
H16B H -0.2501 1.3261 0.1306 0.079 Uiso 1 1 calc R . .
C15 C -0.23985(10) 0.9735(6) 0.14524(15) 0.0564(7) Uani 1 1 d . . .
H15 H -0.2393 0.9367 0.1890 0.068 Uiso 1 1 calc R . .
C18 C -0.19191(10) 1.0047(5) 0.13757(15) 0.0552(7) Uani 1 1 d . . .
H18A H -0.1928 1.0438 0.0943 0.066 Uiso 1 1 calc R . .
H18B H -0.1767 1.1295 0.1643 0.066 Uiso 1 1 calc R . .
C20 C -0.12255(9) 0.7916(5) 0.15127(13) 0.0463(6) Uani 1 1 d . . .
C25 C -0.10100(9) 0.9608(5) 0.12563(14) 0.0511(6) Uani 1 1 d . . .
H25 H -0.1173 1.0910 0.1078 0.061 Uiso 1 1 calc R . .
C24 C -0.05522(9) 0.9401(5) 0.12600(13) 0.0480(6) Uani 1 1 d . . .
H24 H -0.0414 1.0571 0.1082 0.058 Uiso 1 1 calc R . .
C23 C -0.02938(9) 0.7491(4) 0.15237(12) 0.0399(5) Uani 1 1 d . . .
C22 C -0.05240(10) 0.5783(5) 0.17774(14) 0.0501(6) Uani 1 1 d . . .
H22 H -0.0364 0.4471 0.1955 0.060 Uiso 1 1 calc R . .
C21 C -0.09785(10) 0.5977(5) 0.17734(14) 0.0514(7) Uani 1 1 d . . .
H21 H -0.1121 0.4806 0.1946 0.062 Uiso 1 1 calc R . .
C31 C 0.04224(9) 0.9363(5) 0.14873(14) 0.0474(6) Uani 1 1 d . . .
H31A H 0.0440 1.0252 0.1867 0.057 Uiso 1 1 calc R . .
H31B H 0.0257 1.0281 0.1134 0.057 Uiso 1 1 calc R . .
C30 C 0.09020(9) 0.8923(5) 0.14173(14) 0.0472(6) Uani 1 1 d . . .
H30A H 0.0886 0.8246 0.1008 0.057 Uiso 1 1 calc R . .
H30B H 0.1065 1.0383 0.1442 0.057 Uiso 1 1 calc R . .
C28 C 0.09020(9) 0.5179(4) 0.18644(13) 0.0455(6) Uani 1 1 d . . .
H28A H 0.1069 0.4089 0.2173 0.055 Uiso 1 1 calc R . .
H28B H 0.0870 0.4513 0.1450 0.055 Uiso 1 1 calc R . .
C27 C 0.04355(9) 0.5601(5) 0.19755(14) 0.0456(6) Uani 1 1 d . . .
H27A H 0.0272 0.4143 0.1948 0.055 Uiso 1 1 calc R . .
H27B H 0.0469 0.6217 0.2395 0.055 Uiso 1 1 calc R . .
C32 C 0.16197(9) 0.7167(5) 0.19141(13) 0.0469(6) Uani 1 1 d . . .
C37 C 0.19133(10) 0.8992(5) 0.21623(16) 0.0581(7) Uani 1 1 d . . .
H37 H 0.1795 1.0293 0.2316 0.070 Uiso 1 1 calc R . .
C36 C 0.23726(11) 0.8915(6) 0.21854(19) 0.0678(9) Uani 1 1 d . . .
H36 H 0.2563 1.0148 0.2351 0.081 Uiso 1 1 calc R . .
C35 C 0.25455(11) 0.6965(7) 0.19576(19) 0.0686(9) Uani 1 1 d . . .
C34 C 0.22673(12) 0.5132(7) 0.17141(18) 0.0682(9) Uani 1 1 d . . .
H34 H 0.2389 0.3829 0.1566 0.082 Uiso 1 1 calc R . .
C33 C 0.18041(11) 0.5234(6) 0.16904(15) 0.0584(7) Uani 1 1 d . . .
H33 H 0.1615 0.3998 0.1523 0.070 Uiso 1 1 calc R . .
C49 C 0.06319(11) 0.0679(6) 0.50519(14) 0.0570(7) Uani 1 1 d . . .
C48 C 0.01870(10) -0.0604(5) 0.48883(14) 0.0522(7) Uani 1 1 d . . .
H48A H 0.0233 -0.2138 0.5074 0.063 Uiso 1 1 calc R . .
H48B H 0.0090 -0.0790 0.4436 0.063 Uiso 1 1 calc R . .
N9 N -0.24688(9) 0.8021(6) -0.01601(15) 0.0724(8) Uani 1 1 d . . .
N13 N -0.22861(12) 0.9879(7) -0.03748(17) 0.0885(10) Uani 1 1 d . . .
N11 N -0.17726(11) 0.6989(8) -0.01245(17) 0.0848(10) Uani 1 1 d . . .
N26 N 0.01717(7) 0.7225(3) 0.15169(10) 0.0401(5) Uani 1 1 d . . .
N29 N 0.11533(7) 0.7349(4) 0.19114(11) 0.0437(5) Uani 1 1 d . . .
N38 N 0.30220(11) 0.6849(6) 0.1980(2) 0.0908(11) Uani 1 1 d DU . .
N41A N 0.37258(18) 0.8069(10) 0.1989(3) 0.1147(19) Uani 0.75 1 d PDU A 1
N40A N 0.37343(17) 0.5854(10) 0.2222(3) 0.0935(17) Uani 0.75 1 d PDU A 1
C44A C 0.4167(2) 0.4645(15) 0.2439(4) 0.103(2) Uani 0.75 1 d PDU A 1
H44A H 0.4107 0.3058 0.2556 0.124 Uiso 0.75 1 calc PR A 1
C42A C 0.3303(2) 0.8638(13) 0.1875(3) 0.102(2) Uani 0.75 1 d PDU A 1
H42A H 0.3194 1.0101 0.1735 0.122 Uiso 0.75 1 calc PR A 1
C39 C 0.33084(12) 0.5019(8) 0.2221(2) 0.0844(12) Uani 1 1 d DU A .
C46A C 0.4212(4) 0.309(3) 0.1476(6) 0.128(4) Uani 0.75 1 d PU A 1
H46A H 0.4381 0.3061 0.1159 0.192 Uiso 0.75 1 calc PR A 1
H46B H 0.3905 0.3588 0.1293 0.192 Uiso 0.75 1 calc PR A 1
H46C H 0.4207 0.1561 0.1648 0.192 Uiso 0.75 1 calc PR A 1
C45A C 0.4413(3) 0.4568(18) 0.1937(5) 0.130(3) Uani 0.75 1 d PU A 1
H45A H 0.4419 0.6107 0.1762 0.156 Uiso 0.75 1 calc PR A 1
H45B H 0.4726 0.4084 0.2114 0.156 Uiso 0.75 1 calc PR A 1
C47A C 0.4461(4) 0.597(2) 0.3048(6) 0.153(4) Uani 0.75 1 d PU A 1
H47A H 0.4748 0.5187 0.3201 0.229 Uiso 0.75 1 calc PR A 1
H47B H 0.4295 0.5973 0.3369 0.229 Uiso 0.75 1 calc PR A 1
H47C H 0.4515 0.7534 0.2939 0.229 Uiso 0.75 1 calc PR A 1
N41B N 0.3583(5) 0.689(3) 0.1461(10) 0.1147(19) Uani 0.25 1 d PDU A 2
N40B N 0.3652(5) 0.509(3) 0.1867(7) 0.067(3) Uani 0.25 1 d PDU A 2
C44B C 0.4104(5) 0.391(3) 0.2062(8) 0.065(3) Uani 0.25 1 d PDU A 2
H44B H 0.4092 0.2505 0.2307 0.078 Uiso 0.25 1 calc PR A 2
C42B C 0.3209(7) 0.778(4) 0.1508(10) 0.102(2) Uani 0.25 1 d PDU A 2
H42B H 0.3067 0.8970 0.1246 0.122 Uiso 0.25 1 calc PR A 2
C47B C 0.4074(15) 0.330(9) 0.1250(19) 0.129(13) Uani 0.25 1 d PU A 2
H47D H 0.4343 0.2460 0.1220 0.194 Uiso 0.25 1 calc PR A 2
H47E H 0.4057 0.4724 0.1021 0.194 Uiso 0.25 1 calc PR A 2
H47F H 0.3808 0.2378 0.1077 0.194 Uiso 0.25 1 calc PR A 2
C45B C 0.4486(6) 0.572(4) 0.2429(11) 0.092(4) Uani 0.25 1 d PU A 2
H45C H 0.4748 0.4837 0.2660 0.110 Uiso 0.25 1 calc PR A 2
H45D H 0.4587 0.6634 0.2118 0.110 Uiso 0.25 1 calc PR A 2
C46B C 0.4358(14) 0.720(6) 0.2835(19) 0.151(13) Uani 0.25 1 d PU A 2
H46D H 0.4609 0.8196 0.3022 0.227 Uiso 0.25 1 calc PR A 2
H46E H 0.4271 0.6323 0.3159 0.227 Uiso 0.25 1 calc PR A 2
H46F H 0.4104 0.8112 0.2613 0.227 Uiso 0.25 1 calc PR A 2
O17 O -0.28653(8) 1.1419(4) 0.05809(12) 0.0674(6) Uani 1 1 d . . .
O14 O -0.26375(7) 0.7945(4) 0.10352(11) 0.0602(5) Uani 1 1 d . . .
O19 O -0.16780(7) 0.7944(4) 0.15442(11) 0.0594(5) Uani 1 1 d . . .
O50 O 0.06879(10) 0.2522(5) 0.53072(13) 0.0817(8) Uani 1 1 d . . .
O51 O 0.09617(9) -0.0471(5) 0.48849(14) 0.0781(7) Uani 1 1 d . . .
Cl1 Cl -0.38189(4) 1.1782(3) -0.02741(6) 0.1174(5) Uani 1 1 d . . .
Cl2 Cl -0.48574(5) 0.6510(5) 0.08088(12) 0.1981(12) Uani 1 1 d . . .
O43A O 0.3203(4) 0.3159(15) 0.2419(3) 0.093(2) Uani 0.75 1 d PDU A 1
O43B O 0.3253(13) 0.359(5) 0.2590(13) 0.093(2) Uani 0.25 1 d PDU A 2
H51 H 0.122(2) 0.035(10) 0.497(3) 0.13(2) Uiso 1 1 d . . .

loop_
_atom_site_aniso_label
_atom_site_aniso_U_11
_atom_site_aniso_U_22
_atom_site_aniso_U_33
_atom_site_aniso_U_23
_atom_site_aniso_U_13
_atom_site_aniso_U_12
C1 0.0491(18) 0.134(4) 0.083(3) 0.003(3) 0.0172(17) 0.020(2)
C2 0.044(2) 0.208(7) 0.106(4) 0.014(4) 0.019(2) 0.020(3)
C3 0.049(2) 0.193(7) 0.128(5) 0.008(4) 0.033(3) 0.002(3)
C4 0.063(2) 0.137(5) 0.138(5) 0.018(4) 0.040(3) -0.003(3)
C5 0.0516(19) 0.105(3) 0.104(3) 0.006(3) 0.0269(19) 0.008(2)
C6 0.0400(15) 0.099(3) 0.075(2) -0.004(2) 0.0169(14) 0.0102(17)
C7 0.0402(15) 0.081(2) 0.069(2) -0.0005(16) 0.0136(13) 0.0123(15)
C8 0.0417(16) 0.122(3) 0.078(2) -0.019(2) 0.0188(15) 0.0094(19)
C12 0.072(2) 0.127(4) 0.086(3) -0.014(3) 0.041(2) -0.009(3)
C10 0.060(2) 0.103(3) 0.083(3) -0.009(2) 0.0291(18) 0.018(2)
C16 0.0584(18) 0.070(2) 0.073(2) -0.0012(16) 0.0231(16) 0.0182(16)
C15 0.0505(16) 0.0611(18) 0.0595(18) 0.0025(14) 0.0172(13) 0.0127(14)
C18 0.0455(15) 0.0552(17) 0.0630(18) 0.0045(13) 0.0101(13) 0.0095(13)
C20 0.0386(13) 0.0504(15) 0.0508(15) 0.0013(11) 0.0127(11) 0.0042(11)
C25 0.0446(14) 0.0478(15) 0.0597(17) 0.0100(12) 0.0108(12) 0.0084(12)
C24 0.0477(14) 0.0404(13) 0.0566(16) 0.0075(11) 0.0145(12) 0.0018(11)
C23 0.0434(13) 0.0369(12) 0.0405(13) -0.0013(10) 0.0124(10) -0.0006(10)
C22 0.0499(15) 0.0397(14) 0.0646(18) 0.0103(12) 0.0216(13) 0.0069(11)
C21 0.0486(15) 0.0456(15) 0.0640(18) 0.0076(12) 0.0217(13) 0.0010(12)
C31 0.0447(14) 0.0362(13) 0.0631(17) 0.0074(11) 0.0171(12) 0.0020(11)
C30 0.0443(14) 0.0390(13) 0.0594(17) 0.0089(11) 0.0150(12) 0.0013(11)
C28 0.0460(14) 0.0359(13) 0.0547(15) 0.0020(11) 0.0129(11) 0.0026(11)
C27 0.0455(14) 0.0365(12) 0.0562(16) 0.0050(11) 0.0153(11) 0.0023(11)
C32 0.0447(14) 0.0486(15) 0.0484(15) 0.0045(11) 0.0132(11) 0.0038(12)
C37 0.0495(16) 0.0528(17) 0.073(2) 0.0029(14) 0.0167(14) -0.0041(13)
C36 0.0484(17) 0.064(2) 0.090(3) 0.0113(17) 0.0155(16) -0.0058(15)
C35 0.0456(16) 0.078(2) 0.087(2) 0.0236(19) 0.0254(16) 0.0046(16)
C34 0.0590(19) 0.074(2) 0.078(2) 0.0042(17) 0.0296(16) 0.0166(17)
C33 0.0525(16) 0.0611(18) 0.0636(18) -0.0021(14) 0.0183(13) 0.0067(14)
C49 0.0585(17) 0.073(2) 0.0423(15) 0.0034(14) 0.0181(12) -0.0130(15)
C48 0.0543(16) 0.0565(16) 0.0462(15) -0.0006(12) 0.0131(12) -0.0097(13)
N9 0.0480(14) 0.102(2) 0.0702(18) -0.0101(16) 0.0203(13) 0.0092(15)
N13 0.076(2) 0.111(3) 0.088(2) 0.009(2) 0.0382(18) 0.012(2)
N11 0.0582(17) 0.123(3) 0.079(2) -0.017(2) 0.0283(15) 0.0115(19)
N26 0.0417(11) 0.0344(10) 0.0461(12) 0.0021(8) 0.0143(9) 0.0018(8)
N29 0.0422(11) 0.0382(11) 0.0513(12) 0.0012(9) 0.0126(9) 0.0022(9)
N38 0.0532(16) 0.091(2) 0.140(3) 0.038(2) 0.0466(19) 0.0095(16)
N41A 0.067(3) 0.100(4) 0.190(5) 0.034(3) 0.056(3) -0.001(2)
N40A 0.050(2) 0.087(4) 0.151(5) 0.023(3) 0.039(3) -0.003(2)
C44A 0.055(3) 0.112(5) 0.147(6) 0.008(4) 0.034(4) 0.006(3)
C42A 0.075(3) 0.091(4) 0.155(6) 0.022(4) 0.057(4) 0.002(3)
C39 0.0468(18) 0.097(3) 0.114(3) 0.029(2) 0.0290(19) 0.0031(18)
C46A 0.101(7) 0.157(9) 0.127(9) -0.022(8) 0.031(7) -0.001(7)
C45A 0.091(5) 0.139(6) 0.171(7) 0.015(5) 0.056(5) 0.020(4)
C47A 0.105(7) 0.177(12) 0.168(11) 0.014(9) 0.015(7) -0.033(7)
N41B 0.067(3) 0.100(4) 0.190(5) 0.034(3) 0.056(3) -0.001(2)
N40B 0.048(6) 0.077(7) 0.079(7) 0.020(6) 0.020(5) 0.001(5)
C44B 0.032(5) 0.080(7) 0.086(7) 0.008(6) 0.021(5) -0.001(5)
C42B 0.075(3) 0.091(4) 0.155(6) 0.022(4) 0.057(4) 0.002(3)
C47B 0.14(2) 0.107(16) 0.13(2) -0.024(14) 0.015(15) -0.007(15)
C45B 0.063(7) 0.116(9) 0.104(8) -0.018(7) 0.035(6) -0.001(7)
C46B 0.138(19) 0.148(19) 0.152(19) -0.018(16) 0.004(15) -0.016(15)
O17 0.0545(12) 0.0776(16) 0.0711(15) 0.0087(12) 0.0178(10) 0.0161(11)
O14 0.0419(10) 0.0641(13) 0.0739(14) -0.0002(10) 0.0130(9) 0.0096(9)
O19 0.0423(10) 0.0600(12) 0.0786(15) 0.0133(10) 0.0198(9) 0.0077(9)
O50 0.0809(17) 0.0887(19) 0.0826(17) -0.0305(15) 0.0338(14) -0.0368(15)
O51 0.0604(14) 0.0880(18) 0.0929(19) -0.0007(14) 0.0325(13) -0.0095(13)
Cl1 0.0651(6) 0.1807(15) 0.1029(9) 0.0418(9) 0.0142(5) 0.0376(7)
Cl2 0.0552(7) 0.322(3) 0.226(2) 0.047(2) 0.0515(10) -0.0174(12)
O43A 0.048(3) 0.102(4) 0.125(5) 0.039(4) 0.012(4) -0.006(2)
O43B 0.048(3) 0.102(4) 0.125(5) 0.039(4) 0.012(4) -0.006(2)

loop_
_atom_type_symbol
_atom_type_description
_atom_type_scat_dispersion_real
_atom_type_scat_dispersion_imag
_atom_type_scat_source
C C 0.0181 0.0091 'International Tables Vol C Tables 4.2.6.8 and 6.1.1.4'
H H 0.0000 0.0000 'International Tables Vol C Tables 4.2.6.8 and 6.1.1.4'
N N 0.0311 0.0180 'International Tables Vol C Tables 4.2.6.8 and 6.1.1.4'
O O 0.0492 0.0322 'International Tables Vol C Tables 4.2.6.8 and 6.1.1.4'
Cl Cl 0.3639 0.7018 'International Tables Vol C Tables 4.2.6.8 and 6.1.1.4'

loop_
_exptl_crystal_face_index_h
_exptl_crystal_face_index_k
_exptl_crystal_face_index_l
_exptl_crystal_face_perp_dist
_exptl_oxdiff_crystal_face_indexfrac_h
_exptl_oxdiff_crystal_face_indexfrac_k
_exptl_oxdiff_crystal_face_indexfrac_l
_exptl_oxdiff_crystal_face_x
_exptl_oxdiff_crystal_face_y
_exptl_oxdiff_crystal_face_z
19 0 0 0.0082 18.9999 0.0000 0.0002 -0.2575 -0.9642 0.0750
-19 0 0 0.0082 -18.9999 -0.0000 -0.0002 0.2575 0.9642 -0.0750
-18 0 -2 0.0098 -17.9999 -0.0000 -2.0001 0.1219 0.9802 -0.1112
18 0 2 0.0098 17.9999 0.0000 2.0001 -0.1219 -0.9802 0.1112
7 0 -14 0.0966 7.0003 0.0000 -13.9999 -0.9494 0.1119 -0.2538
-7 0 14 0.0966 -7.0003 -0.0000 13.9999 0.9494 -0.1119 0.2538
-1 -3 6 0.1453 -0.9981 -3.0000 5.9994 0.1873 -0.0393 0.8855
1 3 -6 0.1453 0.9981 3.0000 -5.9994 -0.1873 0.0393 -0.8855
4 -3 -7 0.1588 4.0021 -3.0000 -7.0005 -0.6740 0.1407 0.6439
-4 3 7 0.1588 -4.0021 3.0000 7.0005 0.6740 -0.1407 -0.6439

loop_
_geom_angle_atom_site_label_1
_geom_angle_atom_site_label_2
_geom_angle_atom_site_label_3
_geom_angle
_geom_angle_site_symmetry_1
_geom_angle_site_symmetry_3
C2 C1 Cl1 117.0(4) . .
C6 C1 C2 120.4(5) . .
C6 C1 Cl1 122.6(3) . .
C1 C2 H2 120.2 . .
C3 C2 C1 119.7(5) . .
C3 C2 H2 120.2 . .
C2 C3 Cl2 118.7(4) . .
C4 C3 C2 121.2(4) . .
C4 C3 Cl2 120.0(5) . .
C3 C4 H4 120.7 . .
C3 C4 C5 118.6(5) . .
C5 C4 H4 120.7 . .
C4 C5 H5 118.6 . .
C6 C5 C4 122.7(4) . .
C6 C5 H5 118.6 . .
C1 C6 C7 123.1(4) . .
C5 C6 C1 117.3(4) . .
C5 C6 C7 119.5(3) . .
C8 C7 C6 108.5(3) . .
O17 C7 C6 112.2(3) . .
O17 C7 C8 111.3(3) . .
O17 C7 O14 106.3(3) . .
O14 C7 C6 110.2(3) . .
O14 C7 C8 108.1(3) . .
C7 C8 H8A 108.9 . .
C7 C8 H8B 108.9 . .
H8A C8 H8B 107.7 . .
N9 C8 C7 113.5(3) . .
N9 C8 H8A 108.9 . .
N9 C8 H8B 108.9 . .
N13 C12 H12 122.4 . .
N13 C12 N11 115.2(4) . .
N11 C12 H12 122.4 . .
N9 C10 H10 124.7 . .
N11 C10 H10 124.7 . .
N11 C10 N9 110.5(4) . .
H16A C16 H16B 109.2 . .
C15 C16 H16A 111.3 . .
C15 C16 H16B 111.3 . .
O17 C16 H16A 111.3 . .
O17 C16 H16B 111.3 . .
O17 C16 C15 102.2(3) . .
C16 C15 H15 110.5 . .
C18 C15 C16 111.2(3) . .
C18 C15 H15 110.5 . .
O14 C15 C16 103.0(3) . .
O14 C15 H15 110.5 . .
O14 C15 C18 110.8(2) . .
C15 C18 H18A 110.0 . .
C15 C18 H18B 110.0 . .
H18A C18 H18B 108.4 . .
O19 C18 C15 108.3(3) . .
O19 C18 H18A 110.0 . .
O19 C18 H18B 110.0 . .
C25 C20 C21 118.9(2) . .
C25 C20 O19 126.0(3) . .
O19 C20 C21 115.1(2) . .
C20 C25 H25 119.6 . .
C20 C25 C24 120.8(3) . .
C24 C25 H25 119.6 . .
C25 C24 H24 119.1 . .
C25 C24 C23 121.8(3) . .
C23 C24 H24 119.1 . .
C24 C23 C22 116.2(2) . .
C24 C23 N26 122.5(2) . .
C22 C23 N26 121.3(2) . .
C23 C22 H22 118.9 . .
C21 C22 C23 122.3(3) . .
C21 C22 H22 118.9 . .
C20 C21 H21 119.9 . .
C22 C21 C20 120.1(3) . .
C22 C21 H21 119.9 . .
H31A C31 H31B 107.8 . .
C30 C31 H31A 109.1 . .
C30 C31 H31B 109.1 . .
N26 C31 H31A 109.1 . .
N26 C31 H31B 109.1 . .
N26 C31 C30 112.5(2) . .
C31 C30 H30A 109.4 . .
C31 C30 H30B 109.4 . .
H30A C30 H30B 108.0 . .
N29 C30 C31 111.0(2) . .
N29 C30 H30A 109.4 . .
N29 C30 H30B 109.4 . .
H28A C28 H28B 108.2 . .
C27 C28 H28A 109.7 . .
C27 C28 H28B 109.7 . .
N29 C28 H28A 109.7 . .
N29 C28 H28B 109.7 . .
N29 C28 C27 110.0(2) . .
C28 C27 H27A 109.4 . .
C28 C27 H27B 109.4 . .
H27A C27 H27B 108.0 . .
N26 C27 C28 111.3(2) . .
N26 C27 H27A 109.4 . .
N26 C27 H27B 109.4 . .
C37 C32 N29 118.8(3) . .
C33 C32 C37 118.1(3) . .
C33 C32 N29 123.1(3) . .
C32 C37 H37 119.1 . .
C36 C37 C32 121.8(3) . .
C36 C37 H37 119.1 . .
C37 C36 H36 120.7 . .
C37 C36 C35 118.7(3) . .
C35 C36 H36 120.7 . .
C36 C35 N38 119.5(4) . .
C34 C35 C36 121.1(3) . .
C34 C35 N38 119.4(4) . .
C35 C34 H34 120.2 . .
C35 C34 C33 119.7(3) . .
C33 C34 H34 120.2 . .
C32 C33 H33 119.7 . .
C34 C33 C32 120.6(3) . .
C34 C33 H33 119.7 . .
O50 C49 C48 124.5(3) . .
O50 C49 O51 123.3(3) . .
O51 C49 C48 112.2(3) . .
C49 C48 C48 113.2(3) . 3_556
C49 C48 H48A 108.9 . .
C49 C48 H48B 108.9 . .
C48 C48 H48A 108.9 3_556 .
C48 C48 H48B 108.9 3_556 .
H48A C48 H48B 107.8 . .
C10 N9 C8 127.0(4) . .
C10 N9 N13 110.1(3) . .
N13 N9 C8 122.8(3) . .
C12 N13 N9 101.6(4) . .
C10 N11 C12 102.6(3) . .
C23 N26 C31 115.9(2) . .
C23 N26 C27 115.8(2) . .
C31 N26 C27 111.9(2) . .
C28 N29 C30 108.3(2) . .
C32 N29 C30 112.3(2) . .
C32 N29 C28 116.0(2) . .
C42A N38 C35 127.5(4) . .
C42A N38 C42B 38.8(7) . .
C39 N38 C35 125.2(3) . .
C39 N38 C42A 106.3(4) . .
C39 N38 C42B 104.3(10) . .
C42B N38 C35 122.9(10) . .
C42A N41A N40A 103.7(5) . .
N41A N40A C44A 120.0(5) . .
C39 N40A N41A 113.2(5) . .
C39 N40A C44A 126.7(5) . .
N40A C44A H44A 109.0 . .
N40A C44A C45A 110.4(7) . .
N40A C44A C47A 108.2(8) . .
C45A C44A H44A 109.0 . .
C45A C44A C47A 111.1(8) . .
C47A C44A H44A 109.0 . .
N38 C42A H42A 123.3 . .
N41A C42A N38 113.4(6) . .
N41A C42A H42A 123.3 . .
N38 C39 N40B 103.7(6) . .
N40A C39 N38 103.3(4) . .
N40A C39 N40B 36.2(5) . .
O43A C39 N38 127.5(7) . .
O43A C39 N40A 129.1(7) . .
O43A C39 N40B 119.9(9) . .
O43B C39 N38 127(2) . .
O43B C39 N40A 121.9(19) . .
O43B C39 N40B 129(2) . .
O43B C39 O43A 21.1(19) . .
H46A C46A H46B 109.5 . .
H46A C46A H46C 109.5 . .
H46B C46A H46C 109.5 . .
C45A C46A H46A 109.5 . .
C45A C46A H46B 109.5 . .
C45A C46A H46C 109.5 . .
C44A C45A H45A 109.4 . .
C44A C45A H45B 109.4 . .
C46A C45A C44A 111.3(9) . .
C46A C45A H45A 109.4 . .
C46A C45A H45B 109.4 . .
H45A C45A H45B 108.0 . .
C44A C47A H47A 109.5 . .
C44A C47A H47B 109.5 . .
C44A C47A H47C 109.5 . .
H47A C47A H47B 109.5 . .
H47A C47A H47C 109.5 . .
H47B C47A H47C 109.5 . .
C42B N41B N40B 104.5(17) . .
C39 N40B C44B 124.2(12) . .
N41B N40B C39 111.4(12) . .
N41B N40B C44B 121.3(13) . .
N40B C44B H44B 112.4 . .
N40B C44B C47B 89.4(17) . .
N40B C44B C45B 110.0(14) . .
C47B C44B H44B 112.4 . .
C45B C44B H44B 112.4 . .
C45B C44B C47B 118(2) . .
N38 C42B H42B 122.1 . .
N41B C42B N38 116(2) . .
N41B C42B H42B 122.1 . .
C44B C47B H47D 109.5 . .
C44B C47B H47E 109.5 . .
C44B C47B H47F 109.5 . .
H47D C47B H47E 109.5 . .
H47D C47B H47F 109.5 . .
H47E C47B H47F 109.5 . .
C44B C45B H45C 108.2 . .
C44B C45B H45D 108.2 . .
H45C C45B H45D 107.3 . .
C46B C45B C44B 117(2) . .
C46B C45B H45C 108.2 . .
C46B C45B H45D 108.2 . .
C45B C46B H46D 109.5 . .
C45B C46B H46E 109.5 . .
C45B C46B H46F 109.5 . .
H46D C46B H46E 109.5 . .
H46D C46B H46F 109.5 . .
H46E C46B H46F 109.5 . .
C7 O17 C16 104.7(3) . .
C7 O14 C15 108.2(2) . .
C20 O19 C18 116.5(2) . .
C49 O51 H51 110(4) . .

loop_
_geom_bond_atom_site_label_1
_geom_bond_atom_site_label_2
_geom_bond_distance
_geom_bond_site_symmetry_2
C1 C2 1.401(6) .
C1 C6 1.392(5) .
C1 Cl1 1.734(5) .
C2 H2 0.9300 .
C2 C3 1.365(9) .
C3 C4 1.363(8) .
C3 Cl2 1.735(5) .
C4 H4 0.9300 .
C4 C5 1.382(6) .
C5 H5 0.9300 .
C5 C6 1.380(6) .
C6 C7 1.537(4) .
C7 C8 1.527(5) .
C7 O17 1.413(4) .
C7 O14 1.421(4) .
C8 H8A 0.9700 .
C8 H8B 0.9700 .
C8 N9 1.450(4) .
C12 H12 0.9300 .
C12 N13 1.325(5) .
C12 N11 1.341(6) .
C10 H10 0.9300 .
C10 N9 1.329(5) .
C10 N11 1.309(5) .
C16 H16A 0.9700 .
C16 H16B 0.9700 .
C16 C15 1.511(4) .
C16 O17 1.435(4) .
C15 H15 0.9800 .
C15 C18 1.509(4) .
C15 O14 1.449(4) .
C18 H18A 0.9700 .
C18 H18B 0.9700 .
C18 O19 1.416(4) .
C20 C25 1.370(4) .
C20 C21 1.388(4) .
C20 O19 1.386(3) .
C25 H25 0.9300 .
C25 C24 1.386(4) .
C24 H24 0.9300 .
C24 C23 1.391(4) .
C23 C22 1.399(4) .
C23 N26 1.418(3) .
C22 H22 0.9300 .
C22 C21 1.375(4) .
C21 H21 0.9300 .
C31 H31A 0.9700 .
C31 H31B 0.9700 .
C31 C30 1.516(4) .
C31 N26 1.458(3) .
C30 H30A 0.9700 .
C30 H30B 0.9700 .
C30 N29 1.473(3) .
C28 H28A 0.9700 .
C28 H28B 0.9700 .
C28 C27 1.508(4) .
C28 N29 1.455(3) .
C27 H27A 0.9700 .
C27 H27B 0.9700 .
C27 N26 1.459(3) .
C32 C37 1.397(4) .
C32 C33 1.390(4) .
C32 N29 1.411(3) .
C37 H37 0.9300 .
C37 C36 1.376(4) .
C36 H36 0.9300 .
C36 C35 1.385(5) .
C35 C34 1.374(5) .
C35 N38 1.429(4) .
C34 H34 0.9300 .
C34 C33 1.388(4) .
C33 H33 0.9300 .
C49 C48 1.498(4) .
C49 O50 1.195(4) .
C49 O51 1.322(4) .
C48 C48 1.509(6) 3_556
C48 H48A 0.9700 .
C48 H48B 0.9700 .
N9 N13 1.344(5) .
N38 C42A 1.391(7) .
N38 C39 1.385(5) .
N38 C42B 1.40(2) .
N41A N40A 1.375(8) .
N41A C42A 1.283(8) .
N40A C44A 1.453(8) .
N40A C39 1.373(6) .
C44A H44A 0.9800 .
C44A C45A 1.476(11) .
C44A C47A 1.604(15) .
C42A H42A 0.9300 .
C39 N40B 1.443(14) .
C39 O43A 1.229(7) .
C39 O43B 1.196(17) .
C46A H46A 0.9600 .
C46A H46B 0.9600 .
C46A H46C 0.9600 .
C46A C45A 1.349(16) .
C45A H45A 0.9700 .
C45A H45B 0.9700 .
C47A H47A 0.9600 .
C47A H47B 0.9600 .
C47A H47C 0.9600 .
N41B N40B 1.35(2) .
N41B C42B 1.27(3) .
N40B C44B 1.49(2) .
C44B H44B 0.9800 .
C44B C47B 1.80(5) .
C44B C45B 1.61(3) .
C42B H42B 0.9300 .
C47B H47D 0.9600 .
C47B H47E 0.9600 .
C47B H47F 0.9600 .
C45B H45C 0.9700 .
C45B H45D 0.9700 .
C45B C46B 1.36(5) .
C46B H46D 0.9600 .
C46B H46E 0.9600 .
C46B H46F 0.9600 .
O51 H51 0.89(6) .

loop_
_geom_hbond_atom_site_label_D
_geom_hbond_atom_site_label_H
_geom_hbond_atom_site_label_A
_geom_hbond_distance_DH
_geom_hbond_distance_HA
_geom_hbond_distance_DA
_geom_hbond_angle_DHA
C46A H46B N41B 0.96 2.21 2.90(2) 127.4
C46B H46F N41A 0.96 1.55 2.37(4) 139.6

loop_
_geom_torsion_atom_site_label_1
_geom_torsion_atom_site_label_2
_geom_torsion_atom_site_label_3
_geom_torsion_atom_site_label_4
_geom_torsion
_geom_torsion_site_symmetry_4
C1 C2 C3 C4 0.2(11) .
C1 C2 C3 Cl2 179.2(5) .
C1 C6 C7 C8 -70.6(5) .
C1 C6 C7 O17 52.9(5) .
C1 C6 C7 O14 171.2(4) .
C2 C1 C6 C5 -2.8(7) .
C2 C1 C6 C7 174.2(5) .
C2 C3 C4 C5 -1.9(10) .
C3 C4 C5 C6 1.2(9) .
C4 C5 C6 C1 1.2(7) .
C4 C5 C6 C7 -176.0(5) .
C5 C6 C7 C8 106.4(4) .
C5 C6 C7 O17 -130.1(4) .
C5 C6 C7 O14 -11.8(5) .
C6 C1 C2 C3 2.2(9) .
C6 C7 C8 N9 -170.6(3) .
C6 C7 O17 C16 87.1(3) .
C6 C7 O14 C15 -108.9(3) .
C7 C8 N9 C10 92.6(5) .
C7 C8 N9 N13 -83.9(5) .
C8 C7 O17 C16 -151.0(3) .
C8 C7 O14 C15 132.6(3) .
C8 N9 N13 C12 177.5(4) .
C10 N9 N13 C12 0.5(5) .
C16 C15 C18 O19 -176.2(3) .
C16 C15 O14 C7 11.3(3) .
C15 C16 O17 C7 39.6(3) .
C15 C18 O19 C20 -179.0(3) .
C18 C15 O14 C7 -107.6(3) .
C20 C25 C24 C23 -0.2(5) .
C25 C20 C21 C22 0.6(5) .
C25 C20 O19 C18 -9.3(4) .
C25 C24 C23 C22 0.7(4) .
C25 C24 C23 N26 178.3(3) .
C24 C23 C22 C21 -0.6(4) .
C24 C23 N26 C31 26.5(4) .
C24 C23 N26 C27 160.6(2) .
C23 C22 C21 C20 -0.1(5) .
C22 C23 N26 C31 -156.0(3) .
C22 C23 N26 C27 -22.0(4) .
C21 C20 C25 C24 -0.5(5) .
C21 C20 O19 C18 170.2(3) .
C31 C30 N29 C28 59.0(3) .
C31 C30 N29 C32 -171.5(2) .
C30 C31 N26 C23 -174.4(2) .
C30 C31 N26 C27 49.9(3) .
C28 C27 N26 C23 171.5(2) .
C28 C27 N26 C31 -52.7(3) .
C27 C28 N29 C30 -62.0(3) .
C27 C28 N29 C32 170.6(2) .
C32 C37 C36 C35 -0.3(5) .
C37 C32 C33 C34 0.0(5) .
C37 C32 N29 C30 75.8(3) .
C37 C32 N29 C28 -158.9(3) .
C37 C36 C35 C34 -0.2(6) .
C37 C36 C35 N38 -179.8(3) .
C36 C35 C34 C33 0.5(6) .
C36 C35 N38 C42A -38.1(7) .
C36 C35 N38 C39 129.5(5) .
C36 C35 N38 C42B -85.7(10) .
C35 C34 C33 C32 -0.4(5) .
C35 N38 C42A N41A 173.3(5) .
C35 N38 C39 N40A -171.5(5) .
C35 N38 C39 N40B 151.3(7) .
C35 N38 C39 O43A 4.8(10) .
C35 N38 C39 O43B -22(2) .
C35 N38 C42B N41B -155.9(8) .
C34 C35 N38 C42A 142.3(5) .
C34 C35 N38 C39 -50.1(6) .
C34 C35 N38 C42B 94.7(9) .
C33 C32 C37 C36 0.4(5) .
C33 C32 N29 C30 -105.3(3) .
C33 C32 N29 C28 20.0(4) .
N9 C10 N11 C12 -0.1(5) .
N13 C12 N11 C10 0.4(5) .
N11 C12 N13 N9 -0.6(5) .
N11 C10 N9 C8 -177.2(3) .
N11 C10 N9 N13 -0.2(5) .
N26 C23 C22 C21 -178.2(3) .
N26 C31 C30 N29 -53.4(3) .
N29 C28 C27 N26 59.7(3) .
N29 C32 C37 C36 179.3(3) .
N29 C32 C33 C34 -178.9(3) .
N38 C35 C34 C33 -179.9(3) .
N38 C39 N40B N41B 2.2(14) .
N38 C39 N40B C44B 162.4(13) .
N41A N40A C44A C45A -55.6(11) .
N41A N40A C44A C47A 66.2(9) .
N41A N40A C39 N38 -0.7(7) .
N41A N40A C39 N40B 94.4(13) .
N41A N40A C39 O43A -176.9(8) .
N41A N40A C39 O43B -152(2) .
N40A N41A C42A N38 -4.1(7) .
N40A C44A C45A C46A -72.0(11) .
N40A C39 N40B N41B -91.6(16) .
N40A C39 N40B C44B 68.5(14) .
C44A N40A C39 N38 179.2(7) .
C44A N40A C39 N40B -85.7(13) .
C44A N40A C39 O43A 3.0(13) .
C44A N40A C39 O43B 28(3) .
C42A N38 C39 N40A -1.7(6) .
C42A N38 C39 N40B -38.9(8) .
C42A N38 C39 O43A 174.6(7) .
C42A N38 C39 O43B 148(2) .
C42A N38 C42B N41B 93.4(16) .
C42A N41A N40A C44A -176.9(7) .
C42A N41A N40A C39 3.0(8) .
C39 N38 C42A N41A 3.8(7) .
C39 N38 C42B N41B -5.0(10) .
C39 N40A C44A C45A 124.5(9) .
C39 N40A C44A C47A -113.7(9) .
C39 N40B C44B C47B 144(2) .
C39 N40B C44B C45B -95.8(17) .
C47A C44A C45A C46A 168.0(10) .
N41B N40B C44B C47B -58(2) .
N41B N40B C44B C45B 62(2) .
N40B N41B C42B N38 6.3(13) .
N40B C44B C45B C46B 40(3) .
C42B N38 C42A N41A -88.8(17) .
C42B N38 C39 N40A 38.6(8) .
C42B N38 C39 N40B 1.3(10) .
C42B N38 C39 O43A -145.2(10) .
C42B N38 C39 O43B -171.9(19) .
C42B N41B N40B C39 -5.1(15) .
C42B N41B N40B C44B -166.0(14) .
C47B C44B C45B C46B 141(3) .
O17 C7 C8 N9 65.4(4) .
O17 C7 O14 C15 13.0(3) .
O17 C16 C15 C18 87.9(3) .
O17 C16 C15 O14 -30.9(3) .
O14 C7 C8 N9 -51.1(5) .
O14 C7 O17 C16 -33.4(3) .
O14 C15 C18 O19 -62.2(3) .
O19 C20 C25 C24 179.1(3) .
O19 C20 C21 C22 -179.0(3) .
O50 C49 C48 C48 -3.2(5) 3_556
O51 C49 C48 C48 176.3(3) 3_556
Cl1 C1 C2 C3 -179.1(5) .
Cl1 C1 C6 C5 178.6(4) .
Cl1 C1 C6 C7 -4.3(6) .
Cl2 C3 C4 C5 179.1(5) .
O43A C39 N40B N41B 151.9(12) .
O43A C39 N40B C44B -47.9(17) .
O43B C39 N40B N41B 175(2) .
O43B C39 N40B C44B -25(3) .
